data_4513489
loop_
_publ_author_name
'Karmakar, Anirban'
'R\'ubio, Guilherme M. D. M.'
'Guedes da Silva, M. F\'atima C.'
'Hazra, Susanta'
'Pombeiro, Armando J. L.'

_publ_section_title
;
 Solvent-Dependent Structural Variation of Zinc(II) Coordination Polymers
 and Their Catalytic Activity in the Knoevenagel Condensation Reaction
;
_journal_issue 9
_journal_name_full 'Crystal Growth &amp; Design'
_journal_page_first 4185
_journal_paper_doi 10.1021/acs.cgd.5b00948
_journal_volume 15
_journal_year 2015
_chemical_formula_moiety 'C10 H11 N O7 Zn, C H3 N O'
_chemical_formula_sum 'C11 H14 N2 O8 Zn'
_chemical_formula_weight 367.61
_chemical_name_systematic
;
 ?
;
_space_group_crystal_system monoclinic
_space_group_IT_number 11
_space_group_name_Hall '-P 2yb'
_space_group_name_H-M_alt 'P 1 21/m 1'
_symmetry_space_group_name_Hall '-P 2yb'
_symmetry_space_group_name_H-M 'P 1 21/m 1'
_atom_sites_solution_hydrogens mixed
_audit_creation_method SHELXL-2014
_cell_angle_alpha 90
_cell_angle_beta 107.138(3)
_cell_angle_gamma 90
_cell_formula_units_Z 2
_cell_length_a 9.8361(8)
_cell_length_b 7.3181(7)
_cell_length_c 10.8209(8)
_cell_measurement_reflns_used 5393
_cell_measurement_temperature 296(2)
_cell_measurement_theta_max 26.25
_cell_measurement_theta_min 2.46
_cell_volume 744.32(11)
_computing_publication_material 'WinGX publication routines (Farrugia, 1999)'
_computing_structure_refinement 'SHELXL-2014 (Sheldrick, 2014)'
_computing_structure_solution 'SIR97 (Giacovazzo et al, 1997)'
_diffrn_ambient_temperature 296(2)
_diffrn_measured_fraction_theta_full 0.997
_diffrn_measured_fraction_theta_max 0.997
_diffrn_measurement_device_type 'Bruker APEX-II PHOTON 100 detector'
_diffrn_measurement_method '\f and \w scans'
_diffrn_radiation_source 'fine-focus sealed tube'
_diffrn_radiation_type MoK\a
_diffrn_radiation_wavelength 0.71073
_diffrn_reflns_av_R_equivalents 0.0350
_diffrn_reflns_av_unetI/netI 0.0175
_diffrn_reflns_laue_measured_fraction_full 0.997
_diffrn_reflns_laue_measured_fraction_max 0.997
_diffrn_reflns_limit_h_max 12
_diffrn_reflns_limit_h_min -12
_diffrn_reflns_limit_k_max 9
_diffrn_reflns_limit_k_min -9
_diffrn_reflns_limit_l_max 13
_diffrn_reflns_limit_l_min -13
_diffrn_reflns_number 13910
_diffrn_reflns_point_group_measured_fraction_full 0.997
_diffrn_reflns_point_group_measured_fraction_max 0.997
_diffrn_reflns_theta_full 25.242
_diffrn_reflns_theta_max 26.409
_diffrn_reflns_theta_min 2.167
_exptl_absorpt_coefficient_mu 1.691
_exptl_absorpt_correction_T_max 0.7
_exptl_absorpt_correction_T_min 0.6
_exptl_absorpt_correction_type multi-scan
_exptl_absorpt_process_details SADABS
_exptl_crystal_colour Colourless
_exptl_crystal_density_diffrn 1.640
_exptl_crystal_description Block
_exptl_crystal_F_000 376
_exptl_crystal_size_max 0.350
_exptl_crystal_size_mid 0.250
_exptl_crystal_size_min 0.190
_refine_diff_density_max 0.482
_refine_diff_density_min -0.420
_refine_diff_density_rms 0.101
_refine_ls_extinction_method none
_refine_ls_goodness_of_fit_ref 1.150
_refine_ls_hydrogen_treatment mixed
_refine_ls_matrix_type full
_refine_ls_number_parameters 139
_refine_ls_number_reflns 1646
_refine_ls_number_restraints 2
_refine_ls_restrained_S_all 1.150
_refine_ls_R_factor_all 0.0467
_refine_ls_R_factor_gt 0.0411
_refine_ls_shift/su_max 0.001
_refine_ls_shift/su_mean 0.000
_refine_ls_structure_factor_coef Fsqd
_refine_ls_weighting_details 'w=1/[\s^2^(Fo^2^)+(0.0616P)^2^+0.5429P] where P=(Fo^2^+2Fc^2^)/3'
_refine_ls_weighting_scheme calc
_refine_ls_wR_factor_gt 0.1076
_refine_ls_wR_factor_ref 0.1108
_reflns_Friedel_coverage 0.000
_reflns_number_gt 1469
_reflns_number_total 1646
_reflns_threshold_expression 'I > 2\s(I)'
_cod_data_source_file cg5b00948_si_002.cif
_cod_data_source_block compound2
_cod_depositor_comments 'Adding full bibliography for 4513488--4513492.cif.'
_cod_database_code 4513489
_shelx_space_group_comment
;
The symmetry employed for this shelxl refinement is uniquely defined
by the following loop, which should always be used as a source of
symmetry information in preference to the above space-group names.
They are only intended as comments.
;
_shelx_estimated_absorpt_t_min 0.589
_shelx_estimated_absorpt_t_max 0.739
_shelxl_version_number 2014-3

loop_
_space_group_symop_operation_xyz
'x, y, z'
'-x, y+1/2, -z'
'-x, -y, -z'
'x, -y-1/2, z'

loop_
_atom_site_label
_atom_site_type_symbol
_atom_site_fract_x
_atom_site_fract_y
_atom_site_fract_z
_atom_site_U_iso_or_equiv
_atom_site_adp_type
_atom_site_occupancy
_atom_site_site_symmetry_order
_atom_site_calc_flag
_atom_site_refinement_flags_posn
_atom_site_refinement_flags_adp
_atom_site_refinement_flags_occupancy
Zn1 Zn 0.42478(4) 0.2500 0.38844(4) 0.0377(2) Uani 1 2 d S T P
O4 O 0.6199(3) 0.2500 0.5083(3) 0.0433(7) Uani 1 2 d S T P
O5 O 0.7013(3) 0.2500 0.3382(3) 0.0589(10) Uani 1 2 d S T P
O2 O 0.3712(3) 0.2500 0.6146(5) 0.0746(12) Uani 1 2 d S T P
O3 O -0.1632(3) 0.2500 0.9251(3) 0.0717(13) Uani 1 2 d S T P
N1 N 0.0574(4) 0.2500 0.9000(3) 0.0456(9) Uani 1 2 d S T P
H1N H 0.1462 0.2500 0.9429 0.055 Uiso 1 2 calc R U P
C10 C 0.7200(4) 0.2500 0.4555(4) 0.0369(9) Uani 1 2 d S T P
C4 C -0.1305(4) 0.2500 0.5464(4) 0.0319(8) Uani 1 2 d S T P
O1 O 0.2322(4) 0.2500 0.4162(4) 0.0759(12) Uani 1 2 d S T P
C1 C 0.2512(5) 0.2500 0.5359(6) 0.0520(12) Uani 1 2 d S T P
C2 C 0.1221(4) 0.2500 0.5833(4) 0.0373(9) Uani 1 2 d S T P
C7 C 0.1424(4) 0.2500 0.7146(4) 0.0407(9) Uani 1 2 d S T P
H7 H 0.2344 0.2500 0.7709 0.049 Uiso 1 2 calc R U P
C6 C 0.0273(4) 0.2500 0.7638(4) 0.0363(9) Uani 1 2 d S T P
C8 C -0.0334(5) 0.2500 0.9721(4) 0.0471(11) Uani 1 2 d S T P
C5 C -0.1097(4) 0.2500 0.6787(4) 0.0339(8) Uani 1 2 d S T P
H5 H -0.1876 0.2500 0.7108 0.041 Uiso 1 2 calc R U P
C3 C -0.0149(4) 0.2500 0.4976(4) 0.0354(8) Uani 1 2 d S T P
H3 H -0.0287 0.2500 0.4088 0.042 Uiso 1 2 calc R U P
O6 O 0.4097(3) 0.0236(4) 0.2787(3) 0.0629(7) Uani 1 1 d . . .
H6A H 0.4714 -0.0496 0.3156 0.094 Uiso 1 1 calc R U .
O7 O 0.3779(3) 0.2500 0.0300(3) 0.0575(9) Uani 1 2 d S T P
C11 C 0.4823(5) 0.2500 -0.0092(4) 0.0483(11) Uani 1 2 d S T P
H11 H 0.4657 0.2500 -0.0983 0.058 Uiso 1 2 calc R U P
N2 N 0.6153(4) 0.2500 0.0621(4) 0.0581(11) Uani 1 2 d S T P
H2A H 0.6357 0.2500 0.1450 0.070 Uiso 1 2 calc R U P
H2B H 0.6824 0.2500 0.0260 0.070 Uiso 1 2 calc R U P
C9 C 0.0342(6) 0.2500 1.1160(5) 0.0582(13) Uani 1 2 d DS T P
H6B H 0.392(5) 0.054(7) 0.181(4) 0.087 Uiso 1 1 d . U .
H9A H 0.132(3) 0.2500 1.130(7) 0.087 Uiso 1 2 d DS U P
H9B H 0.011(5) 0.143(4) 1.152(4) 0.087 Uiso 1 1 d D U .

loop_
_atom_site_aniso_label
_atom_site_aniso_U_11
_atom_site_aniso_U_22
_atom_site_aniso_U_33
_atom_site_aniso_U_23
_atom_site_aniso_U_13
_atom_site_aniso_U_12
Zn1 0.0216(2) 0.0633(4) 0.0291(3) 0.000 0.00867(17) 0.000
O4 0.0221(13) 0.080(2) 0.0285(13) 0.000 0.0086(10) 0.000
O5 0.0356(16) 0.116(3) 0.0246(14) 0.000 0.0081(12) 0.000
O2 0.0224(16) 0.077(3) 0.130(4) 0.000 0.0309(19) 0.000
O3 0.0330(17) 0.150(4) 0.0335(16) 0.000 0.0118(13) 0.000
N1 0.0275(17) 0.071(3) 0.0318(17) 0.000 -0.0011(13) 0.000
C10 0.0274(18) 0.055(2) 0.0297(19) 0.000 0.0102(15) 0.000
C4 0.0224(17) 0.042(2) 0.0319(18) 0.000 0.0098(14) 0.000
O1 0.058(2) 0.107(3) 0.083(3) 0.000 0.053(2) 0.000
C1 0.039(2) 0.047(3) 0.084(4) 0.000 0.039(2) 0.000
C2 0.0256(18) 0.040(2) 0.051(2) 0.000 0.0187(17) 0.000
C7 0.0205(17) 0.052(2) 0.047(2) 0.000 0.0053(16) 0.000
C6 0.0271(18) 0.048(2) 0.0325(19) 0.000 0.0061(15) 0.000
C8 0.037(2) 0.068(3) 0.034(2) 0.000 0.0077(18) 0.000
C5 0.0209(16) 0.052(2) 0.0319(18) 0.000 0.0123(14) 0.000
C3 0.0313(19) 0.045(2) 0.0345(19) 0.000 0.0166(15) 0.000
O6 0.0527(15) 0.0668(16) 0.0664(15) 0.0023(14) 0.0134(12) 0.0004(13)
O7 0.0413(18) 0.092(3) 0.0390(17) 0.000 0.0108(14) 0.000
C11 0.047(3) 0.067(3) 0.030(2) 0.000 0.0091(18) 0.000
N2 0.042(2) 0.100(3) 0.0330(19) 0.000 0.0124(16) 0.000
C9 0.055(3) 0.080(4) 0.034(2) 0.000 0.005(2) 0.000

loop_
_atom_type_symbol
_atom_type_description
_atom_type_scat_dispersion_real
_atom_type_scat_dispersion_imag
_atom_type_scat_source
C C 0.0033 0.0016 'International Tables Vol C Tables 4.2.6.8 and 6.1.1.4'
H H 0.0000 0.0000 'International Tables Vol C Tables 4.2.6.8 and 6.1.1.4'
N N 0.0061 0.0033 'International Tables Vol C Tables 4.2.6.8 and 6.1.1.4'
O O 0.0106 0.0060 'International Tables Vol C Tables 4.2.6.8 and 6.1.1.4'
Zn Zn 0.2839 1.4301 'International Tables Vol C Tables 4.2.6.8 and 6.1.1.4'

loop_
_geom_angle_atom_site_label_1
_geom_angle_atom_site_label_2
_geom_angle_atom_site_label_3
_geom_angle
_geom_angle_site_symmetry_3
O4 Zn1 O1 132.85(15) .
O4 Zn1 O6 105.99(9) .
O1 Zn1 O6 100.33(11) .
O4 Zn1 O6 105.99(9) 4_565
O1 Zn1 O6 100.33(11) 4_565
O6 Zn1 O6 110.35(17) 4_565
C10 O4 Zn1 115.7(2) .
C8 N1 C6 129.2(4) .
C8 N1 H1N 115.4 .
C6 N1 H1N 115.4 .
O5 C10 O4 124.3(4) .
O5 C10 C4 119.6(3) 1_655
O4 C10 C4 116.1(3) 1_655
C5 C4 C3 120.3(3) .
C5 C4 C10 119.5(3) 1_455
C3 C4 C10 120.1(3) 1_455
C1 O1 Zn1 107.2(3) .
O2 C1 O1 122.2(4) .
O2 C1 C2 119.8(5) .
O1 C1 C2 118.0(5) .
C7 C2 C3 120.4(3) .
C7 C2 C1 118.2(4) .
C3 C2 C1 121.5(4) .
C2 C7 C6 120.7(4) .
C2 C7 H7 119.7 .
C6 C7 H7 119.7 .
C7 C6 C5 119.2(4) .
C7 C6 N1 117.2(3) .
C5 C6 N1 123.6(4) .
O3 C8 N1 123.1(4) .
O3 C8 C9 121.2(4) .
N1 C8 C9 115.7(4) .
C4 C5 C6 120.2(3) .
C4 C5 H5 119.9 .
C6 C5 H5 119.9 .
C4 C3 C2 119.2(4) .
C4 C3 H3 120.4 .
C2 C3 H3 120.4 .
Zn1 O6 H6A 109.5 .
Zn1 O6 H6B 112(3) .
H6A O6 H6B 121.1 .
O7 C11 N2 126.4(4) .
O7 C11 H11 116.8 .
N2 C11 H11 116.8 .
C11 N2 H2A 120.0 .
C11 N2 H2B 120.0 .
H2A N2 H2B 120.0 .
C8 C9 H9A 107(4) .
C8 C9 H9B 110(3) .
H9A C9 H9B 108(4) .

loop_
_geom_bond_atom_site_label_1
_geom_bond_atom_site_label_2
_geom_bond_distance
_geom_bond_site_symmetry_2
Zn1 O4 1.974(3) .
Zn1 O1 2.003(4) .
Zn1 O6 2.019(3) .
Zn1 O6 2.019(3) 4_565
O4 C10 1.276(5) .
O5 C10 1.228(5) .
O2 C1 1.235(7) .
O3 C8 1.227(6) .
N1 C8 1.348(6) .
N1 C6 1.416(5) .
N1 H1N 0.8600 .
C10 C4 1.509(5) 1_655
C4 C5 1.385(5) .
C4 C3 1.388(5) .
C4 C10 1.509(5) 1_455
O1 C1 1.253(7) .
C1 C2 1.503(5) .
C2 C7 1.375(6) .
C2 C3 1.392(6) .
C7 C6 1.386(6) .
C7 H7 0.9300 .
C6 C5 1.390(5) .
C8 C9 1.502(6) .
C5 H5 0.9300 .
C3 H3 0.9300 .
O6 H6A 0.8200 .
O6 H6B 1.04(4) .
O7 C11 1.222(6) .
C11 N2 1.308(6) .
C11 H11 0.9300 .
N2 H2A 0.8600 .
N2 H2B 0.8600 .
C9 H9A 0.93(2) .
C9 H9B 0.930(19) .

loop_
_geom_hbond_atom_site_label_D
_geom_hbond_atom_site_label_H
_geom_hbond_atom_site_label_A
_geom_hbond_distance_DH
_geom_hbond_distance_HA
_geom_hbond_distance_DA
_geom_hbond_angle_DHA
_geom_hbond_site_symmetry_A
N1 H1N O7 0.86 2.19 3.050(5) 173.2 1_556
C5 H5 O3 0.93 2.26 2.866(5) 122.2 .
O6 H6A O2 0.82 2.10 2.919(4) 172.2 3_656
N2 H2A O5 0.86 2.00 2.855(5) 174.9 .
N2 H2B O3 0.86 2.12 2.974(5) 176.2 1_654
O6 H6B O7 1.04(4) 2.15(5) 3.096(4) 150(4) .
